data_7053492
loop_
_publ_author_name
'Andrews, Philip C.'
'Bull, Steven D.'
'Koutsaplis, Magdaline'

_publ_section_title
;
 Homo- and heteroanionic alkali metal aza-enolate aggregates derived from
 o-methylvalerolactim ether
;
_journal_issue 8
_journal_name_full 'New Journal of Chemistry'
_journal_page_first 1678
_journal_paper_doi 10.1039/c0nj00088d
_journal_volume 34
_journal_year 2010
_chemical_formula_moiety 'C38 H78 Li6 N8 O6, C6 H14'
_chemical_formula_sum 'C44 H92 Li6 N8 O6'
_chemical_formula_weight 870.90
_chemical_name_systematic
;
?
;
_space_group_IT_number 15
_symmetry_cell_setting monoclinic
_symmetry_space_group_name_Hall '-C 2yc'
_symmetry_space_group_name_H-M 'C 1 2/c 1'
_atom_sites_solution_hydrogens geom
_atom_sites_solution_primary direct
_atom_sites_solution_secondary difmap
_audit_creation_method SHELXL-97
_cell_angle_alpha 90.00
_cell_angle_beta 109.41(3)
_cell_angle_gamma 90.00
_cell_formula_units_Z 4
_cell_length_a 20.235(4)
_cell_length_b 15.067(3)
_cell_length_c 18.853(4)
_cell_measurement_reflns_used 23100
_cell_measurement_temperature 123(2)
_cell_measurement_theta_max 28.76
_cell_measurement_theta_min 2.26
_cell_volume 5421(2)
_computing_cell_refinement 'DENZO-SMN (Otwinoski & Minor, 1997)'
_computing_data_collection 'Nonius Collect'
_computing_data_reduction 'DENZO-SMN (Otwinoski & Minor, 1997)'
_computing_molecular_graphics 'X-Seed / POV-Ray'
_computing_publication_material 'CIFTAB (Sheldrick, 1997)'
_computing_structure_refinement 'SHELXL-97 (Sheldrick, 1997)'
_computing_structure_solution 'SHELXS-97 (Sheldrick, 1990)'
_diffrn_ambient_temperature 123(2)
_diffrn_measured_fraction_theta_full 1.000
_diffrn_measured_fraction_theta_max 1.000
_diffrn_measurement_device_type 'Nonius Kappa CCD'
_diffrn_measurement_method 'phi and omega scans'
_diffrn_radiation_monochromator graphite
_diffrn_radiation_source 'fine-focus sealed tube'
_diffrn_radiation_type MoK\a
_diffrn_radiation_wavelength 0.71073
_diffrn_reflns_av_R_equivalents 0.0496
_diffrn_reflns_av_sigmaI/netI 0.0405
_diffrn_reflns_limit_h_max 24
_diffrn_reflns_limit_h_min -24
_diffrn_reflns_limit_k_max 17
_diffrn_reflns_limit_k_min -17
_diffrn_reflns_limit_l_max 22
_diffrn_reflns_limit_l_min -22
_diffrn_reflns_number 23100
_diffrn_reflns_theta_full 25.00
_diffrn_reflns_theta_max 25.00
_diffrn_reflns_theta_min 1.86
_diffrn_standards_number 0
_exptl_absorpt_coefficient_mu 0.069
_exptl_absorpt_correction_type none
_exptl_absorpt_process_details none
_exptl_crystal_colour colourless
_exptl_crystal_density_diffrn 1.067
_exptl_crystal_density_method 'not measured'
_exptl_crystal_description prismatic
_exptl_crystal_F_000 1912
_exptl_crystal_size_max 0.13
_exptl_crystal_size_mid 0.08
_exptl_crystal_size_min 0.08
_refine_diff_density_max 0.236
_refine_diff_density_min -0.212
_refine_diff_density_rms 0.037
_refine_ls_extinction_method none
_refine_ls_goodness_of_fit_ref 1.036
_refine_ls_hydrogen_treatment constr
_refine_ls_matrix_type full
_refine_ls_number_parameters 344
_refine_ls_number_reflns 4767
_refine_ls_number_restraints 10
_refine_ls_restrained_S_all 1.044
_refine_ls_R_factor_all 0.0787
_refine_ls_R_factor_gt 0.0519
_refine_ls_shift/su_max 0.000
_refine_ls_shift/su_mean 0.000
_refine_ls_structure_factor_coef Fsqd
_refine_ls_weighting_details 'calc w=1/[\s^2^(Fo^2^)+(0.0655P)^2^+3.2270P] where P=(Fo^2^+2Fc^2^)/3'
_refine_ls_weighting_scheme calc
_refine_ls_wR_factor_gt 0.1290
_refine_ls_wR_factor_ref 0.1460
_reflns_number_gt 3354
_reflns_number_total 4767
_reflns_threshold_expression >2sigma(I)
_cod_data_source_file c0nj00088d.txt
_cod_data_source_block mag
_cod_original_cell_volume 5421.2(22)
_cod_original_sg_symbol_H-M 'C 2/c'
_cod_database_code 7053492

loop_
_symmetry_equiv_pos_as_xyz
'x, y, z'
'-x, y, -z+1/2'
'x+1/2, y+1/2, z'
'-x+1/2, y+1/2, -z+1/2'
'-x, -y, -z'
'x, -y, z-1/2'
'-x+1/2, -y+1/2, -z'
'x+1/2, -y+1/2, z-1/2'

loop_
_atom_site_label
_atom_site_type_symbol
_atom_site_fract_x
_atom_site_fract_y
_atom_site_fract_z
_atom_site_U_iso_or_equiv
_atom_site_adp_type
_atom_site_occupancy
_atom_site_symmetry_multiplicity
_atom_site_calc_flag
_atom_site_refinement_flags
_atom_site_disorder_assembly
_atom_site_disorder_group
O1 O 0.14135(9) 0.36258(9) 0.33565(9) 0.0487(4) Uani 1 1 d . . .
N1 N 0.19747(9) 0.48803(11) 0.33211(9) 0.0360(4) Uani 1 1 d . . .
C1 C 0.26388(12) 0.53728(16) 0.35766(12) 0.0477(6) Uani 1 1 d . . .
H1A H 0.2550 0.5993 0.3396 0.057 Uiso 1 1 calc R . .
H1B H 0.2965 0.5106 0.3345 0.057 Uiso 1 1 calc R . .
Li1 Li 0.15185(18) 0.4702(2) 0.22045(19) 0.0351(8) Uani 1 1 d . . .
O2 O 0.05851(7) 0.52167(8) 0.20333(7) 0.0297(3) Uani 1 1 d . . .
N2 N 0.15319(10) 0.35135(11) 0.16225(9) 0.0406(5) Uani 1 1 d . . .
C2 C 0.29860(14) 0.5382(2) 0.44180(14) 0.0616(7) Uani 1 1 d . . .
H2A H 0.2671 0.5662 0.4658 0.074 Uiso 1 1 calc R . .
H2B H 0.3424 0.5732 0.4553 0.074 Uiso 1 1 calc R . .
Li2 Li 0.09919(18) 0.5378(2) 0.31258(19) 0.0369(8) Uani 1 1 d . . .
O3 O 0.06935(7) 0.65998(8) 0.30914(7) 0.0358(4) Uani 1 1 d D . .
N3 N 0.20045(9) 0.52950(12) 0.14238(9) 0.0392(4) Uani 1 1 d . A .
C3 C 0.31495(14) 0.4431(2) 0.46991(14) 0.0689(8) Uani 1 1 d . . .
H3A H 0.3569 0.4218 0.4590 0.083 Uiso 1 1 calc R . .
H3B H 0.3254 0.4415 0.5251 0.083 Uiso 1 1 calc R . .
Li3 Li 0.02936(18) 0.6468(2) 0.19949(18) 0.0349(8) Uani 1 1 d . . .
N4 N 0.07701(10) 0.71867(11) 0.13257(9) 0.0399(4) Uani 1 1 d . . .
C4 C 0.25418(14) 0.38327(18) 0.43259(13) 0.0556(7) Uani 1 1 d . . .
H4 H 0.2521 0.3257 0.4523 0.067 Uiso 1 1 calc R . .
C5 C 0.20240(11) 0.41142(14) 0.37081(12) 0.0386(5) Uani 1 1 d . . .
C6 C 0.12938(17) 0.28460(16) 0.37256(17) 0.0726(9) Uani 1 1 d . . .
H6A H 0.1670 0.2418 0.3773 0.109 Uiso 1 1 calc R . .
H6B H 0.0843 0.2583 0.3431 0.109 Uiso 1 1 calc R . .
H6C H 0.1285 0.3002 0.4227 0.109 Uiso 1 1 calc R . .
C7 C 0.08712(15) 0.80516(15) 0.17139(14) 0.0546(7) Uani 1 1 d . A .
H7A H 0.1162 0.8434 0.1518 0.082 Uiso 1 1 calc R . .
H7B H 0.1104 0.7962 0.2255 0.082 Uiso 1 1 calc R . .
H7C H 0.0415 0.8334 0.1627 0.082 Uiso 1 1 calc R . .
C8 C 0.04254(14) 0.73333(16) 0.05154(12) 0.0527(6) Uani 1 1 d . A .
H8A H -0.0017 0.7651 0.0432 0.079 Uiso 1 1 calc R . .
H8B H 0.0330 0.6760 0.0256 0.079 Uiso 1 1 calc R . .
H8C H 0.0733 0.7686 0.0319 0.079 Uiso 1 1 calc R . .
C9 C 0.14619(12) 0.67691(14) 0.14895(12) 0.0405(5) Uani 1 1 d . A .
H9A H 0.1645 0.6613 0.2030 0.049 Uiso 1 1 calc R . .
H9B H 0.1787 0.7206 0.1393 0.049 Uiso 1 1 calc R . .
C10 C 0.14571(12) 0.59329(14) 0.10257(11) 0.0398(5) Uani 1 1 d . . .
H10A H 0.0993 0.5642 0.0900 0.048 Uiso 1 1 calc R A .
H10B H 0.1526 0.6106 0.0548 0.048 Uiso 1 1 calc R . .
C11 C 0.26966(13) 0.57223(18) 0.16691(14) 0.0551(6) Uani 1 1 d . . .
H11A H 0.2788 0.5976 0.1232 0.083 Uiso 1 1 calc R A .
H11B H 0.3057 0.5281 0.1910 0.083 Uiso 1 1 calc R . .
H11C H 0.2706 0.6195 0.2029 0.083 Uiso 1 1 calc R . .
C12 C 0.20201(13) 0.45480(15) 0.09108(13) 0.0482(6) Uani 1 1 d . . .
H12A H 0.2493 0.4278 0.1083 0.058 Uiso 1 1 calc R A .
H12B H 0.1936 0.4787 0.0399 0.058 Uiso 1 1 calc R . .
C13 C 0.14875(13) 0.38399(14) 0.08733(12) 0.0468(6) Uani 1 1 d . A .
H13A H 0.1012 0.4081 0.0619 0.056 Uiso 1 1 calc R . .
H13B H 0.1560 0.3338 0.0569 0.056 Uiso 1 1 calc R . .
C14 C 0.22250(13) 0.31671(17) 0.20549(14) 0.0547(7) Uani 1 1 d . . .
H14A H 0.2369 0.2726 0.1753 0.082 Uiso 1 1 calc R . .
H14B H 0.2205 0.2889 0.2517 0.082 Uiso 1 1 calc R . .
H14C H 0.2565 0.3655 0.2183 0.082 Uiso 1 1 calc R . .
C15 C 0.10093(14) 0.28084(14) 0.15339(14) 0.0552(7) Uani 1 1 d . . .
H15A H 0.0546 0.3029 0.1230 0.083 Uiso 1 1 calc R . .
H15B H 0.1000 0.2629 0.2030 0.083 Uiso 1 1 calc R . .
H15C H 0.1134 0.2297 0.1283 0.083 Uiso 1 1 calc R . .
C16 C 0.00718(10) 0.46989(12) 0.16243(11) 0.0314(5) Uani 1 1 d . . .
H16 H 0.0035 0.4131 0.1826 0.038 Uiso 1 1 calc R . .
C17 C -0.03992(11) 0.48933(15) 0.09575(11) 0.0394(5) Uani 1 1 d . . .
H17A H -0.0385 0.5453 0.0731 0.047 Uiso 1 1 calc R . .
H17B H -0.0749 0.4472 0.0709 0.047 Uiso 1 1 calc R . .
C18 C 0.1159(3) 0.7039(3) 0.3668(3) 0.0409(15) Uani 0.689(8) 1 d PD A 1
H18 H 0.1512 0.6697 0.4020 0.049 Uiso 0.689(8) 1 calc PR A 1
C19 C 0.1163(2) 0.7908(3) 0.3784(3) 0.0634(16) Uani 0.689(8) 1 d PD A 1
H19A H 0.0818 0.8274 0.3446 0.076 Uiso 0.689(8) 1 calc PR A 1
H19B H 0.1510 0.8163 0.4206 0.076 Uiso 0.689(8) 1 calc PR A 1
C18A C 0.0971(6) 0.7311(6) 0.3520(7) 0.035(3) Uani 0.311(8) 1 d PD . 2
H18A H 0.0713 0.7850 0.3414 0.042 Uiso 0.311(8) 1 calc PR A 2
C19A C 0.1588(5) 0.7312(7) 0.4088(5) 0.062(3) Uani 0.311(8) 1 d PD A 2
H19C H 0.1860 0.6785 0.4210 0.075 Uiso 0.311(8) 1 calc PR A 2
H19D H 0.1751 0.7840 0.4366 0.075 Uiso 0.311(8) 1 calc PR A 2
C20A C 0.5222(5) 0.4533(10) 0.7252(5) 0.203(8) Uani 0.630(14) 1 d PD . 1
H20A H 0.5520 0.5070 0.7347 0.244 Uiso 0.630(14) 1 calc PR . 1
H20B H 0.5531 0.4005 0.7359 0.244 Uiso 0.630(14) 1 calc PR . 1
C21A C 0.4760(5) 0.4518(6) 0.6466(6) 0.144(5) Uani 0.630(14) 1 d PD . 1
H21C H 0.4423 0.5015 0.6386 0.173 Uiso 0.630(14) 1 calc PR . 1
H21D H 0.4488 0.3959 0.6375 0.173 Uiso 0.630(14) 1 calc PR . 1
C22A C 0.5126(6) 0.4590(11) 0.5902(7) 0.126(6) Uani 0.630(14) 1 d PD . 1
H22A H 0.5076 0.5195 0.5701 0.189 Uiso 0.630(14) 1 calc PR . 1
H22B H 0.4919 0.4169 0.5492 0.189 Uiso 0.630(14) 1 calc PR . 1
H22C H 0.5624 0.4453 0.6143 0.189 Uiso 0.630(14) 1 calc PR . 1
C20B C 0.4868(7) 0.4556(7) 0.7077(3) 0.097(5) Uani 0.370(14) 1 d PD . 2
H20C H 0.4557 0.4037 0.6898 0.117 Uiso 0.370(14) 1 calc PR . 2
H20D H 0.4584 0.5098 0.6898 0.117 Uiso 0.370(14) 1 calc PR . 2
C21B C 0.5419(5) 0.4526(6) 0.6750(5) 0.071(4) Uani 0.370(14) 1 d PD . 2
H21A H 0.5762 0.4057 0.6994 0.085 Uiso 0.370(14) 1 calc PR . 2
H21B H 0.5668 0.5102 0.6821 0.085 Uiso 0.370(14) 1 calc PR . 2
C22B C 0.5089(11) 0.433(2) 0.5933(7) 0.156(13) Uani 0.370(14) 1 d PD . 2
H22D H 0.4895 0.3729 0.5868 0.235 Uiso 0.370(14) 1 calc PR . 2
H22E H 0.5443 0.4379 0.5684 0.235 Uiso 0.370(14) 1 calc PR . 2
H22F H 0.4712 0.4759 0.5709 0.235 Uiso 0.370(14) 1 calc PR . 2

loop_
_atom_site_aniso_label
_atom_site_aniso_U_11
_atom_site_aniso_U_22
_atom_site_aniso_U_33
_atom_site_aniso_U_23
_atom_site_aniso_U_13
_atom_site_aniso_U_12
O1 0.0637(11) 0.0389(8) 0.0520(10) 0.0010(7) 0.0307(9) 0.0001(8)
N1 0.0361(10) 0.0407(9) 0.0310(9) -0.0010(8) 0.0108(8) 0.0019(8)
C1 0.0398(14) 0.0626(15) 0.0393(13) -0.0092(11) 0.0115(11) -0.0049(11)
Li1 0.037(2) 0.0361(18) 0.0335(18) -0.0032(14) 0.0135(15) 0.0001(15)
O2 0.0311(8) 0.0313(7) 0.0276(7) -0.0024(6) 0.0109(6) -0.0024(6)
N2 0.0514(12) 0.0364(9) 0.0342(10) 0.0010(8) 0.0144(9) 0.0084(9)
C2 0.0428(15) 0.100(2) 0.0434(14) -0.0194(14) 0.0158(12) -0.0125(15)
Li2 0.037(2) 0.0437(19) 0.0314(18) 0.0017(15) 0.0132(16) 0.0030(15)
O3 0.0413(9) 0.0348(8) 0.0305(8) -0.0077(6) 0.0108(7) -0.0063(6)
N3 0.0377(11) 0.0489(10) 0.0338(10) -0.0029(8) 0.0156(8) -0.0073(9)
C3 0.0426(16) 0.125(3) 0.0383(14) 0.0092(15) 0.0125(12) 0.0220(17)
Li3 0.040(2) 0.0325(17) 0.0330(18) 0.0030(14) 0.0136(15) -0.0036(15)
N4 0.0496(12) 0.0358(9) 0.0340(10) 0.0019(8) 0.0133(9) -0.0064(8)
C4 0.0625(18) 0.0672(16) 0.0441(14) 0.0157(12) 0.0272(13) 0.0268(14)
C5 0.0397(13) 0.0459(12) 0.0345(12) -0.0008(10) 0.0179(10) 0.0095(10)
C6 0.108(3) 0.0406(13) 0.094(2) 0.0057(14) 0.067(2) 0.0046(15)
C7 0.0715(18) 0.0391(12) 0.0575(16) -0.0008(11) 0.0269(14) -0.0093(12)
C8 0.0654(17) 0.0527(14) 0.0389(13) 0.0115(11) 0.0159(12) 0.0001(12)
C9 0.0462(14) 0.0444(12) 0.0318(11) -0.0015(9) 0.0142(10) -0.0159(10)
C10 0.0441(13) 0.0486(12) 0.0296(11) -0.0018(9) 0.0162(10) -0.0111(10)
C11 0.0430(14) 0.0722(16) 0.0546(15) -0.0036(13) 0.0225(12) -0.0126(13)
C12 0.0555(15) 0.0608(14) 0.0359(13) -0.0047(11) 0.0254(12) 0.0020(12)
C13 0.0641(16) 0.0424(12) 0.0351(12) -0.0058(10) 0.0180(12) 0.0071(11)
C14 0.0592(17) 0.0559(14) 0.0516(15) 0.0064(12) 0.0219(13) 0.0236(13)
C15 0.0719(18) 0.0380(12) 0.0565(15) -0.0082(11) 0.0224(13) 0.0000(12)
C16 0.0377(12) 0.0288(10) 0.0318(11) -0.0027(8) 0.0169(10) -0.0027(9)
C17 0.0408(13) 0.0476(12) 0.0290(11) -0.0055(9) 0.0103(10) -0.0098(10)
C18 0.041(4) 0.047(3) 0.032(3) -0.004(2) 0.009(3) 0.000(3)
C19 0.071(3) 0.062(3) 0.063(3) -0.029(2) 0.030(2) -0.029(3)
C18A 0.028(6) 0.031(7) 0.039(6) 0.007(5) 0.002(4) 0.007(4)
C19A 0.056(7) 0.066(6) 0.055(6) -0.012(5) 0.005(5) -0.010(5)
C20A 0.081(8) 0.316(17) 0.19(2) 0.003(11) 0.008(9) 0.046(8)
C21A 0.110(8) 0.119(7) 0.181(13) 0.018(8) 0.017(8) -0.031(5)
C22A 0.075(7) 0.111(6) 0.208(15) -0.029(6) 0.067(8) -0.022(5)
C20B 0.158(15) 0.048(5) 0.105(12) -0.027(6) 0.068(12) -0.028(7)
C21B 0.076(7) 0.054(5) 0.072(8) -0.006(4) 0.010(5) 0.009(4)
C22B 0.116(17) 0.23(3) 0.075(11) -0.050(12) -0.038(10) 0.063(15)

loop_
_atom_type_symbol
_atom_type_description
_atom_type_scat_dispersion_real
_atom_type_scat_dispersion_imag
_atom_type_scat_source
C C 0.0033 0.0016 'International Tables Vol C Tables 4.2.6.8 and 6.1.1.4'
H H 0.0000 0.0000 'International Tables Vol C Tables 4.2.6.8 and 6.1.1.4'
Li Li -0.0003 0.0001 'International Tables Vol C Tables 4.2.6.8 and 6.1.1.4'
N N 0.0061 0.0033 'International Tables Vol C Tables 4.2.6.8 and 6.1.1.4'
O O 0.0106 0.0060 'International Tables Vol C Tables 4.2.6.8 and 6.1.1.4'

loop_
_geom_angle_atom_site_label_1
_geom_angle_atom_site_label_2
_geom_angle_atom_site_label_3
_geom_angle
_geom_angle_site_symmetry_1
_geom_angle_site_symmetry_3
C5 O1 C6 117.9(2) . .
C5 N1 C1 111.05(18) . .
C5 N1 Li1 112.08(16) . .
C1 N1 Li1 117.47(16) . .
C5 N1 Li2 107.69(16) . .
C1 N1 Li2 127.14(17) . .
Li1 N1 Li2 77.28(15) . .
N1 C1 C2 113.93(19) . .
N1 C1 H1A 108.8 . .
C2 C1 H1A 108.8 . .
N1 C1 H1B 108.8 . .
C2 C1 H1B 108.8 . .
H1A C1 H1B 107.7 . .
O2 Li1 N1 101.56(16) . .
O2 Li1 N2 115.34(17) . .
N1 Li1 N2 125.23(18) . .
O2 Li1 N3 110.28(16) . .
N1 Li1 N3 119.37(17) . .
N2 Li1 N3 84.90(13) . .
C16 O2 Li2 131.23(15) . .
C16 O2 Li1 112.86(15) . .
Li2 O2 Li1 80.30(15) . .
C16 O2 Li3 112.05(15) . .
Li2 O2 Li3 86.33(15) . .
Li1 O2 Li3 130.02(15) . .
C14 N2 C15 109.01(18) . .
C14 N2 C13 113.31(18) . .
C15 N2 C13 108.72(18) . .
C14 N2 Li1 100.89(17) . .
C15 N2 Li1 122.75(17) . .
C13 N2 Li1 102.06(15) . .
C1 C2 C3 109.2(2) . .
C1 C2 H2A 109.8 . .
C3 C2 H2A 109.8 . .
C1 C2 H2B 109.8 . .
C3 C2 H2B 109.8 . .
H2A C2 H2B 108.3 . .
O3 Li2 O2 93.75(15) . .
O3 Li2 N1 129.14(19) . .
O2 Li2 N1 100.81(16) . .
O3 Li2 C17 94.85(14) . 2
O2 Li2 C17 123.72(17) . 2
N1 Li2 C17 115.31(16) . 2
O3 Li2 C16 96.56(14) . 2
O2 Li2 C16 93.35(15) . 2
N1 Li2 C16 130.33(17) . 2
C17 Li2 C16 30.41(8) 2 2
O3 Li2 Li3 39.43(10) . 2
O2 Li2 Li3 86.44(14) . 2
N1 Li2 Li3 167.56(18) . 2
C17 Li2 Li3 67.32(11) 2 2
C16 Li2 Li3 58.41(10) 2 2
C18A O3 Li2 132.4(4) . .
C18 O3 Li2 108.3(3) . .
C18A O3 Li3 109.9(6) . 2
C18 O3 Li3 122.3(3) . 2
Li2 O3 Li3 101.81(15) . 2
C18A O3 Li3 131.0(6) . .
C18 O3 Li3 146.1(3) . .
Li2 O3 Li3 87.34(15) . .
Li3 O3 Li3 81.39(16) 2 .
C11 N3 C10 110.60(18) . .
C11 N3 C12 108.14(18) . .
C10 N3 C12 109.70(17) . .
C11 N3 Li1 123.74(17) . .
C10 N3 Li1 100.23(15) . .
C12 N3 Li1 103.69(15) . .
C4 C3 C2 110.6(2) . .
C4 C3 H3A 109.5 . .
C2 C3 H3A 109.5 . .
C4 C3 H3B 109.5 . .
C2 C3 H3B 109.5 . .
H3A C3 H3B 108.1 . .
O3 Li3 O3 97.42(16) 2 .
O3 Li3 O2 112.63(16) 2 .
O3 Li3 O2 92.56(15) . .
O3 Li3 N4 123.42(18) 2 .
O3 Li3 N4 117.68(17) . .
O2 Li3 N4 108.71(16) . .
O3 Li3 Li3 49.38(12) 2 2
O3 Li3 Li3 49.24(12) . 2
O2 Li3 Li3 100.38(11) . 2
N4 Li3 Li3 149.08(10) . 2
O3 Li3 C18A 27.6(3) 2 2
O3 Li3 C18A 109.7(3) . 2
O2 Li3 C18A 133.8(3) . 2
N4 Li3 C18A 96.2(3) . 2
Li3 Li3 C18A 69.6(3) 2 2
O3 Li3 Li2 38.76(10) 2 2
O3 Li3 Li2 100.23(14) . 2
O2 Li3 Li2 73.88(12) . 2
N4 Li3 Li2 141.52(17) . 2
Li3 Li3 Li2 56.94(13) 2 2
C18A Li3 Li2 62.9(2) 2 2
C8 N4 C9 111.86(18) . .
C8 N4 C7 108.82(18) . .
C9 N4 C7 107.96(18) . .
C8 N4 Li3 122.82(17) . .
C9 N4 Li3 104.22(15) . .
C7 N4 Li3 99.87(16) . .
C5 C4 C3 119.8(2) . .
C5 C4 H4 120.1 . .
C3 C4 H4 120.1 . .
C4 C5 N1 129.1(2) . .
C4 C5 O1 123.5(2) . .
N1 C5 O1 107.34(18) . .
O1 C6 H6A 109.5 . .
O1 C6 H6B 109.5 . .
H6A C6 H6B 109.5 . .
O1 C6 H6C 109.5 . .
H6A C6 H6C 109.5 . .
H6B C6 H6C 109.5 . .
N4 C7 H7A 109.5 . .
N4 C7 H7B 109.5 . .
H7A C7 H7B 109.5 . .
N4 C7 H7C 109.5 . .
H7A C7 H7C 109.5 . .
H7B C7 H7C 109.5 . .
N4 C8 H8A 109.5 . .
N4 C8 H8B 109.5 . .
H8A C8 H8B 109.5 . .
N4 C8 H8C 109.5 . .
H8A C8 H8C 109.5 . .
H8B C8 H8C 109.5 . .
N4 C9 C10 114.01(17) . .
N4 C9 H9A 108.7 . .
C10 C9 H9A 108.7 . .
N4 C9 H9B 108.7 . .
C10 C9 H9B 108.7 . .
H9A C9 H9B 107.6 . .
N3 C10 C9 112.68(17) . .
N3 C10 H10A 109.1 . .
C9 C10 H10A 109.1 . .
N3 C10 H10B 109.1 . .
C9 C10 H10B 109.1 . .
H10A C10 H10B 107.8 . .
N3 C11 H11A 109.5 . .
N3 C11 H11B 109.5 . .
H11A C11 H11B 109.5 . .
N3 C11 H11C 109.5 . .
H11A C11 H11C 109.5 . .
H11B C11 H11C 109.5 . .
N3 C12 C13 113.41(17) . .
N3 C12 H12A 108.9 . .
C13 C12 H12A 108.9 . .
N3 C12 H12B 108.9 . .
C13 C12 H12B 108.9 . .
H12A C12 H12B 107.7 . .
N2 C13 C12 112.26(19) . .
N2 C13 H13A 109.2 . .
C12 C13 H13A 109.2 . .
N2 C13 H13B 109.2 . .
C12 C13 H13B 109.2 . .
H13A C13 H13B 107.9 . .
N2 C14 H14A 109.5 . .
N2 C14 H14B 109.5 . .
H14A C14 H14B 109.5 . .
N2 C14 H14C 109.5 . .
H14A C14 H14C 109.5 . .
H14B C14 H14C 109.5 . .
N2 C15 H15A 109.5 . .
N2 C15 H15B 109.5 . .
H15A C15 H15B 109.5 . .
N2 C15 H15C 109.5 . .
H15A C15 H15C 109.5 . .
H15B C15 H15C 109.5 . .
O2 C16 C17 126.65(18) . .
O2 C16 Li2 101.66(13) . 2
C17 C16 Li2 72.84(15) . 2
O2 C16 H16 116.7 . .
C17 C16 H16 116.7 . .
Li2 C16 H16 95.9 2 .
C16 C17 Li2 76.75(14) . 2
C16 C17 H17A 120.0 . .
Li2 C17 H17A 98.2 2 .
C16 C17 H17B 120.0 . .
Li2 C17 H17B 94.9 2 .
H17A C17 H17B 120.0 . .
C19 C18 O3 125.5(5) . .
C19 C18 H18 117.2 . .
O3 C18 H18 117.2 . .
C18 C19 H19A 120.0 . .
C18 C19 H19B 120.0 . .
H19A C19 H19B 120.0 . .
O3 C18A C19A 124.7(9) . .
C19A C18A Li3 142.6(10) . 2
O3 C18A H18A 117.7 . .
C19A C18A H18A 117.7 . .
Li3 C18A H18A 86.5 2 .
C18A C19A H19C 120.0 . .
C18A C19A H19D 120.0 . .
H19C C19A H19D 120.0 . .
C21A C20A C20A 108.6(10) . 2_656
C21A C20A H20A 110.0 . .
C20A C20A H20A 110.0 2_656 .
C21A C20A H20B 110.0 . .
C20A C20A H20B 110.0 2_656 .
H20A C20A H20B 108.3 . .
C20A C21A C22A 114.8(8) . .
C20A C21A H21C 108.6 . .
C22A C21A H21C 108.6 . .
C20A C21A H21D 108.6 . .
C22A C21A H21D 108.6 . .
H21C C21A H21D 107.5 . .
C21B C20B C20B 113.6(14) . 2_656
C21B C20B H20C 108.8 . .
C20B C20B H20C 108.8 2_656 .
C21B C20B H20D 108.8 . .
C20B C20B H20D 108.8 2_656 .
H20C C20B H20D 107.7 . .
C20B C21B C22B 107.7(12) . .
C20B C21B H21A 110.2 . .
C22B C21B H21A 110.2 . .
C20B C21B H21B 110.2 . .
C22B C21B H21B 110.2 . .
H21A C21B H21B 108.5 . .
C21B C22B H22D 109.5 . .
C21B C22B H22E 109.5 . .
H22D C22B H22E 109.5 . .
C21B C22B H22F 109.5 . .
H22D C22B H22F 109.5 . .
H22E C22B H22F 109.5 . .

loop_
_geom_bond_atom_site_label_1
_geom_bond_atom_site_label_2
_geom_bond_distance
_geom_bond_site_symmetry_2
O1 C5 1.401(3) .
O1 C6 1.427(3) .
N1 C5 1.351(3) .
N1 C1 1.469(3) .
N1 Li1 2.016(4) .
N1 Li2 2.041(4) .
C1 C2 1.506(3) .
C1 H1A 0.9900 .
C1 H1B 0.9900 .
Li1 O2 1.966(4) .
Li1 N2 2.105(4) .
Li1 N3 2.212(4) .
O2 C16 1.323(2) .
O2 Li2 1.963(4) .
O2 Li3 1.969(3) .
N2 C14 1.464(3) .
N2 C15 1.469(3) .
N2 C13 1.470(3) .
C2 C3 1.526(4) .
C2 H2A 0.9900 .
C2 H2B 0.9900 .
Li2 O3 1.932(4) .
Li2 C17 2.517(4) 2
Li2 C16 2.564(4) 2
Li2 Li3 3.020(5) 2
O3 C18A 1.346(8) .
O3 C18 1.351(5) .
O3 Li3 1.960(4) 2
O3 Li3 1.964(4) .
N3 C11 1.469(3) .
N3 C10 1.470(3) .
N3 C12 1.491(3) .
C3 C4 1.498(4) .
C3 H3A 0.9900 .
C3 H3B 0.9900 .
Li3 O3 1.960(4) 2
Li3 N4 2.122(4) .
Li3 Li3 2.558(6) 2
Li3 C18A 2.730(12) 2
Li3 Li2 3.020(5) 2
N4 C8 1.470(3) .
N4 C9 1.471(3) .
N4 C7 1.475(3) .
C4 C5 1.350(3) .
C4 H4 0.9500 .
C6 H6A 0.9800 .
C6 H6B 0.9800 .
C6 H6C 0.9800 .
C7 H7A 0.9800 .
C7 H7B 0.9800 .
C7 H7C 0.9800 .
C8 H8A 0.9800 .
C8 H8B 0.9800 .
C8 H8C 0.9800 .
C9 C10 1.532(3) .
C9 H9A 0.9900 .
C9 H9B 0.9900 .
C10 H10A 0.9900 .
C10 H10B 0.9900 .
C11 H11A 0.9800 .
C11 H11B 0.9800 .
C11 H11C 0.9800 .
C12 C13 1.501(3) .
C12 H12A 0.9900 .
C12 H12B 0.9900 .
C13 H13A 0.9900 .
C13 H13B 0.9900 .
C14 H14A 0.9800 .
C14 H14B 0.9800 .
C14 H14C 0.9800 .
C15 H15A 0.9800 .
C15 H15B 0.9800 .
C15 H15C 0.9800 .
C16 C17 1.334(3) .
C16 Li2 2.564(4) 2
C16 H16 0.9500 .
C17 Li2 2.517(4) 2
C17 H17A 0.9500 .
C17 H17B 0.9500 .
C18 C19 1.326(6) .
C18 H18 0.9500 .
C19 H19A 0.9500 .
C19 H19B 0.9500 .
C18A C19A 1.349(9) .
C18A Li3 2.730(12) 2
C18A H18A 0.9500 .
C19A H19C 0.9500 .
C19A H19D 0.9500 .
C20A C21A 1.466(8) .
C20A C20A 1.497(9) 2_656
C20A H20A 0.9900 .
C20A H20B 0.9900 .
C21A C22A 1.487(9) .
C21A H21C 0.9900 .
C21A H21D 0.9900 .
C22A H22A 0.9800 .
C22A H22B 0.9800 .
C22A H22C 0.9800 .
C20B C21B 1.443(9) .
C20B C20B 1.504(10) 2_656
C20B H20C 0.9900 .
C20B H20D 0.9900 .
C21B C22B 1.491(9) .
C21B H21A 0.9900 .
C21B H21B 0.9900 .
C22B H22D 0.9800 .
C22B H22E 0.9800 .
C22B H22F 0.9800 .
